data_7235233
loop_
_publ_author_name
'Moreau, Florian'
'Audebrand, Nathalie'
'Poriel, Cyril'

_publ_section_title
;
 9,9&#x2032;-Spirobifluorene based zinc coordination polymers: a study on
 linker geometry and topology
;
_journal_issue 2
_journal_name_full CrystEngComm
_journal_page_first 293
_journal_page_last 303
_journal_paper_doi 10.1039/C9CE01567A
_journal_volume 22
_journal_year 2020
_chemical_formula_sum 'C39 H34 N2 O10 Zn2'
_chemical_formula_weight 821.42
_space_group_crystal_system monoclinic
_space_group_IT_number 15
_space_group_name_Hall '-C 2yc'
_space_group_name_H-M_alt 'C 1 2/c 1'
_atom_sites_solution_hydrogens geom
_audit_creation_method SHELXL-2018/3
_audit_update_record
;
2019-07-11 deposited with the CCDC.	2019-11-19 downloaded from the CCDC.
;
_cell_angle_alpha 90
_cell_angle_beta 119.006(2)
_cell_angle_gamma 90
_cell_formula_units_Z 4
_cell_length_a 18.5664(12)
_cell_length_b 10.3393(6)
_cell_length_c 23.2240(13)
_cell_measurement_reflns_used 2596
_cell_measurement_temperature 150(2)
_cell_measurement_theta_max 23.31
_cell_measurement_theta_min 2.33
_cell_volume 3899.0(4)
_computing_cell_refinement 'Bruker APEX2 (Bruker, 2006)'
_computing_data_collection 'Bruker APEX2 (Bruker, 2006)'
_computing_data_reduction 'Bruker APEX2 (Bruker, 2006)'
_computing_structure_refinement 'SHELXL-2018/3 (Sheldrick, 2018)'
_diffrn_ambient_temperature 150(2)
_diffrn_detector 'CCD plate'
_diffrn_measured_fraction_theta_full 1.000
_diffrn_measured_fraction_theta_max 0.998
_diffrn_measurement_device_type 'APEXII, Bruker-AXS'
_diffrn_measurement_method 'CCD rotation images, thin slices'
_diffrn_radiation_type MoK\a
_diffrn_radiation_wavelength 0.71073
_diffrn_reflns_av_R_equivalents 0.0604
_diffrn_reflns_av_unetI/netI 0.0680
_diffrn_reflns_Laue_measured_fraction_full 1.000
_diffrn_reflns_Laue_measured_fraction_max 0.998
_diffrn_reflns_limit_h_max 24
_diffrn_reflns_limit_h_min -24
_diffrn_reflns_limit_k_max 12
_diffrn_reflns_limit_k_min -13
_diffrn_reflns_limit_l_max 28
_diffrn_reflns_limit_l_min -30
_diffrn_reflns_number 16913
_diffrn_reflns_point_group_measured_fraction_full 1.000
_diffrn_reflns_point_group_measured_fraction_max 0.998
_diffrn_reflns_theta_full 25.242
_diffrn_reflns_theta_max 27.528
_diffrn_reflns_theta_min 2.005
_exptl_absorpt_coefficient_mu 1.288
_exptl_absorpt_correction_T_max 0.7456
_exptl_absorpt_correction_T_min 0.6770
_exptl_absorpt_correction_type multi-scan
_exptl_absorpt_process_details
;
  [Sheldrick, G.M. (2002). SADABS Bruker AXS Inc., Madison, Wisconsin, USA]
;
_exptl_crystal_colour colourless
_exptl_crystal_density_diffrn 1.399
_exptl_crystal_description prism
_exptl_crystal_F_000 1688
_exptl_crystal_size_max 0.12
_exptl_crystal_size_mid 0.08
_exptl_crystal_size_min 0.05
_refine_diff_density_max 1.197
_refine_diff_density_min -1.018
_refine_diff_density_rms 0.247
_refine_ls_extinction_coef 0.0044(9)
_refine_ls_extinction_expression Fc^*^=kFc[1+0.001xFc^2^\l^3^/sin(2\q)]^-1/4^
_refine_ls_extinction_method 'SHELXL-2018/3 (Sheldrick 2018)'
_refine_ls_goodness_of_fit_ref 1.101
_refine_ls_hydrogen_treatment constr
_refine_ls_matrix_type full
_refine_ls_number_parameters 221
_refine_ls_number_reflns 4482
_refine_ls_number_restraints 19
_refine_ls_restrained_S_all 1.116
_refine_ls_R_factor_all 0.1148
_refine_ls_R_factor_gt 0.0826
_refine_ls_shift/su_max 0.000
_refine_ls_shift/su_mean 0.000
_refine_ls_structure_factor_coef Fsqd
_refine_ls_weighting_details 'w=1/[\s^2^(Fo^2^)+(0.1763P)^2^] where P=(Fo^2^+2Fc^2^)/3'
_refine_ls_weighting_scheme calc
_refine_ls_wR_factor_gt 0.2587
_refine_ls_wR_factor_ref 0.2831
_reflns_Friedel_coverage 0.000
_reflns_number_gt 2829
_reflns_number_total 4482
_reflns_threshold_expression 'I > 2\s(I)'
_cod_data_source_file c9ce01567a2.cif
_cod_data_source_block shelx_CCDC1
_cod_depositor_comments
;Adding full bibliography for 7235232--7235235.cif.

 Adding full bibliography for 7235232--7235235.cif.
;
_cod_original_sg_symbol_H-M 'C 2/c'
_cod_database_code 7235233
_shelx_shelxl_version_number 2018/3
_shelx_space_group_comment
;
The symmetry employed for this shelxl refinement is uniquely defined
by the following loop, which should always be used as a source of
symmetry information in preference to the above space-group names.
They are only intended as comments.
;

loop_
_space_group_symop_operation_xyz
'x, y, z'
'-x, y, -z+1/2'
'x+1/2, y+1/2, z'
'-x+1/2, y+1/2, -z+1/2'
'-x, -y, -z'
'x, -y, z-1/2'
'-x+1/2, -y+1/2, -z'
'x+1/2, -y+1/2, z-1/2'

loop_
_atom_site_label
_atom_site_type_symbol
_atom_site_fract_x
_atom_site_fract_y
_atom_site_fract_z
_atom_site_U_iso_or_equiv
_atom_site_adp_type
_atom_site_occupancy
_atom_site_site_symmetry_order
_atom_site_calc_flag
_atom_site_refinement_flags_posn
_atom_site_refinement_flags_adp
_atom_site_refinement_flags_occupancy
Zn1 Zn -0.27989(4) -0.24933(5) 0.56276(3) 0.0310(3) Uani 1 1 d . . .
O2 O 0.1927(2) 0.5702(4) 0.9111(2) 0.0447(11) Uani 1 1 d . . .
O3 O -0.1287(2) -0.1782(4) 0.51656(18) 0.0378(10) Uani 1 1 d . . .
C6 C 0.2106(3) 0.5581(5) 0.8656(3) 0.0334(12) Uani 1 1 d . . .
O5 O 0.2590(2) 0.6391(4) 0.85995(19) 0.0383(9) Uani 1 1 d . . .
O1 O -0.1928(2) -0.1299(4) 0.57423(19) 0.0377(9) Uani 1 1 d . . .
C7 C 0.0755(3) 0.2851(5) 0.7656(3) 0.0279(11) Uani 1 1 d . . .
C8 C 0.000000 0.2038(7) 0.750000 0.0254(14) Uani 1 2 d S T P
C10 C -0.0685(3) 0.0366(5) 0.6559(2) 0.0294(11) Uani 1 1 d . . .
H10 H -0.118624 0.016490 0.667093 0.044 Uiso 1 1 calc R U .
C11 C 0.1762(3) 0.3220(6) 0.7289(3) 0.0403(14) Uani 1 1 d . . .
H11 H 0.203615 0.296645 0.697732 0.060 Uiso 1 1 calc R U .
C12 C -0.0654(3) -0.0277(5) 0.6037(2) 0.0300(11) Uani 1 1 d . . .
C13 C 0.1076(3) 0.2550(5) 0.7238(3) 0.0307(12) Uani 1 1 d . . .
C14 C -0.0081(3) 0.1250(5) 0.6927(2) 0.0277(11) Uani 1 1 d . . .
C15 C -0.1345(3) -0.1205(5) 0.5616(3) 0.0337(12) Uani 1 1 d . . .
C16 C 0.0556(3) 0.1527(5) 0.6781(3) 0.0316(12) Uani 1 1 d . . .
C17 C 0.2085(3) 0.4221(6) 0.7751(3) 0.0396(13) Uani 1 1 d . . .
H17 H 0.260645 0.479033 0.778735 0.059 Uiso 1 1 calc R U .
C18 C 0.1091(3) 0.3824(5) 0.8122(2) 0.0294(11) Uani 1 1 d . . .
H18 H 0.083704 0.404701 0.845114 0.044 Uiso 1 1 calc R U .
C19 C 0.0596(3) 0.0890(6) 0.6273(3) 0.0366(13) Uani 1 1 d . . .
H19 H 0.109574 0.109554 0.616007 0.055 Uiso 1 1 calc R U .
C20 C 0.1761(3) 0.4513(5) 0.8165(3) 0.0338(12) Uani 1 1 d . . .
C21 C -0.0018(3) -0.0027(6) 0.5904(3) 0.0341(12) Uani 1 1 d . . .
H21 H 0.000895 -0.055350 0.550372 0.051 Uiso 1 1 calc R U .
N1 N -0.3863(7) 0.0933(9) 0.5522(6) 0.138(4) Uiso 1 1 d D . .
C1 C -0.3519(7) -0.0142(9) 0.5435(8) 0.162(7) Uani 1 1 d D . .
H2 H -0.328935 -0.015394 0.507841 0.244 Uiso 1 1 calc R U .
C2 C -0.4093(13) 0.1070(10) 0.6008(8) 0.226(11) Uani 1 1 d D U .
H2A H -0.420010 0.210550 0.604532 0.339 Uiso 1 1 calc R U .
H2B H -0.356426 0.078207 0.647932 0.339 Uiso 1 1 calc R U .
C3 C -0.4061(14) 0.2019(14) 0.5026(9) 0.254(11) Uiso 1 1 d D U .
H3A H -0.392500 0.174104 0.463131 0.382 Uiso 1 1 calc R U .
H3B H -0.470846 0.232431 0.480781 0.382 Uiso 1 1 calc R U .
O4 O -0.3468(3) -0.1061(4) 0.5744(2) 0.0460(11) Uani 1 1 d D . .
C4 C -0.4816(15) 0.037(3) 0.5940(14) 0.303(15) Uiso 1 1 d D U .
H4A H -0.490882 0.058370 0.636297 0.455 Uiso 1 1 calc R U .
H4B H -0.536381 0.066398 0.548248 0.455 Uiso 1 1 calc R U .
H4C H -0.471801 -0.068017 0.592328 0.455 Uiso 1 1 calc R U .
C5 C -0.3478(11) 0.3061(13) 0.5466(9) 0.178(6) Uiso 1 1 d D U .
H5A H -0.354816 0.393432 0.517266 0.267 Uiso 1 1 calc R U .
H5B H -0.362323 0.329400 0.586065 0.267 Uiso 1 1 calc R U .
H5C H -0.283967 0.271065 0.568413 0.267 Uiso 1 1 calc R U .

loop_
_atom_site_aniso_label
_atom_site_aniso_U_11
_atom_site_aniso_U_22
_atom_site_aniso_U_33
_atom_site_aniso_U_23
_atom_site_aniso_U_13
_atom_site_aniso_U_12
Zn1 0.0301(4) 0.0321(5) 0.0308(5) -0.0025(2) 0.0147(3) -0.0060(2)
O2 0.042(2) 0.041(2) 0.053(3) -0.014(2) 0.025(2) -0.0151(19)
O3 0.034(2) 0.036(2) 0.037(2) -0.0072(18) 0.0129(18) -0.0059(17)
C6 0.020(2) 0.033(3) 0.041(3) 0.003(2) 0.009(2) 0.005(2)
O5 0.0311(19) 0.039(2) 0.043(2) -0.0086(18) 0.0168(17) -0.0068(17)
O1 0.034(2) 0.033(2) 0.044(2) -0.0038(18) 0.0166(18) -0.0089(17)
C7 0.018(2) 0.027(2) 0.032(3) 0.001(2) 0.007(2) 0.002(2)
C8 0.019(3) 0.025(3) 0.030(4) 0.000 0.011(3) 0.000
C10 0.022(2) 0.031(3) 0.032(3) 0.004(2) 0.011(2) 0.002(2)
C11 0.034(3) 0.049(4) 0.041(3) -0.012(3) 0.021(3) -0.011(3)
C12 0.022(2) 0.030(3) 0.031(3) 0.004(2) 0.007(2) -0.002(2)
C13 0.021(2) 0.034(3) 0.029(3) -0.002(2) 0.006(2) -0.004(2)
C14 0.026(2) 0.028(3) 0.029(3) -0.001(2) 0.012(2) -0.001(2)
C15 0.027(3) 0.029(3) 0.037(3) 0.003(2) 0.009(2) 0.002(2)
C16 0.027(3) 0.028(3) 0.038(3) -0.001(2) 0.015(2) -0.004(2)
C17 0.029(3) 0.044(3) 0.045(3) -0.003(3) 0.018(3) -0.007(3)
C18 0.026(2) 0.028(3) 0.032(3) -0.006(2) 0.014(2) -0.004(2)
C19 0.033(3) 0.043(3) 0.034(3) -0.010(3) 0.017(2) -0.007(2)
C20 0.027(3) 0.034(3) 0.035(3) -0.001(2) 0.011(2) -0.004(2)
C21 0.032(3) 0.042(3) 0.028(3) -0.005(2) 0.014(2) -0.002(2)
C1 0.102(9) 0.061(7) 0.34(2) 0.034(10) 0.119(12) 0.033(6)
C2 0.42(3) 0.047(7) 0.185(16) 0.039(8) 0.123(19) 0.085(13)
O4 0.053(3) 0.034(2) 0.052(3) 0.003(2) 0.025(2) 0.007(2)

loop_
_atom_type_symbol
_atom_type_description
_atom_type_scat_dispersion_real
_atom_type_scat_dispersion_imag
_atom_type_scat_source
C C 0.0033 0.0016 'International Tables Vol C Tables 4.2.6.8 and 6.1.1.4'
O O 0.0106 0.0060 'International Tables Vol C Tables 4.2.6.8 and 6.1.1.4'
Zn Zn 0.2839 1.4301 'International Tables Vol C Tables 4.2.6.8 and 6.1.1.4'
N N 0.0061 0.0033 'International Tables Vol C Tables 4.2.6.8 and 6.1.1.4'
H H 0.0000 0.0000 'International Tables Vol C Tables 4.2.6.8 and 6.1.1.4'

loop_
_geom_angle_atom_site_label_1
_geom_angle_atom_site_label_2
_geom_angle_atom_site_label_3
_geom_angle
_geom_angle_site_symmetry_1
_geom_angle_site_symmetry_3
O1 Zn1 O3 131.10(16) . 7_446
O1 Zn1 O5 117.02(16) . 2_546
O3 Zn1 O5 109.05(16) 7_446 2_546
O1 Zn1 O4 92.29(18) . .
O3 Zn1 O4 95.58(17) 7_446 .
O5 Zn1 O4 99.56(16) 2_546 .
O1 Zn1 O2 92.62(16) . 2_546
O3 Zn1 O2 96.56(16) 7_446 2_546
O5 Zn1 O2 60.13(15) 2_546 2_546
O4 Zn1 O2 158.93(17) . 2_546
O1 Zn1 C6 106.70(16) . 2_546
O3 Zn1 C6 104.64(17) 7_446 2_546
O5 Zn1 C6 30.37(17) 2_546 2_546
O4 Zn1 C6 129.73(18) . 2_546
O2 Zn1 C6 29.76(16) 2_546 2_546
C6 O2 Zn1 82.3(3) . 2_566
C15 O3 Zn1 125.7(4) . 7_446
O2 C6 O5 120.3(5) . .
O2 C6 C20 121.7(5) . .
O5 C6 C20 117.9(5) . .
O2 C6 Zn1 67.9(3) . 2_566
O5 C6 Zn1 52.4(3) . 2_566
C20 C6 Zn1 170.3(4) . 2_566
C6 O5 Zn1 97.2(3) . 2_566
C15 O1 Zn1 140.4(4) . .
C18 C7 C13 121.4(5) . .
C18 C7 C8 127.0(5) . .
C13 C7 C8 111.5(4) . .
C14 C8 C14 114.4(6) . 2_556
C14 C8 C7 101.3(3) . .
C14 C8 C7 113.8(3) 2_556 .
C14 C8 C7 113.8(3) . 2_556
C14 C8 C7 101.3(3) 2_556 2_556
C7 C8 C7 112.8(6) . 2_556
C14 C10 C12 119.1(5) . .
C17 C11 C13 117.7(5) . .
C21 C12 C10 120.0(5) . .
C21 C12 C15 121.4(5) . .
C10 C12 C15 118.6(5) . .
C7 C13 C11 120.4(5) . .
C7 C13 C16 107.8(5) . .
C11 C13 C16 131.8(5) . .
C10 C14 C16 120.9(5) . .
C10 C14 C8 127.6(4) . .
C16 C14 C8 111.5(4) . .
O3 C15 O1 126.2(5) . .
O3 C15 C12 116.8(5) . .
O1 C15 C12 117.0(5) . .
C19 C16 C14 120.4(5) . .
C19 C16 C13 131.7(5) . .
C14 C16 C13 107.9(5) . .
C20 C17 C11 121.4(5) . .
C7 C18 C20 118.4(5) . .
C16 C19 C21 118.4(5) . .
C17 C20 C18 120.6(5) . .
C17 C20 C6 121.3(5) . .
C18 C20 C6 118.0(5) . .
C12 C21 C19 121.2(5) . .
C1 N1 C2 124.1(10) . .
C1 N1 C3 117.0(11) . .
C2 N1 C3 118.8(11) . .
O4 C1 N1 118.9(12) . .
N1 C2 C4 119.1(16) . .
C5 C3 N1 100.5(12) . .
C1 O4 Zn1 112.6(7) . .

loop_
_geom_bond_atom_site_label_1
_geom_bond_atom_site_label_2
_geom_bond_distance
_geom_bond_site_symmetry_2
Zn1 O1 1.947(4) .
Zn1 O3 1.950(4) 7_446
Zn1 O5 2.007(4) 2_546
Zn1 O4 2.033(4) .
Zn1 O2 2.350(4) 2_546
Zn1 C6 2.513(5) 2_546
O2 C6 1.258(7) .
O3 C15 1.253(7) .
C6 O5 1.281(6) .
C6 C20 1.490(8) .
O1 C15 1.255(6) .
C7 C18 1.385(7) .
C7 C13 1.400(8) .
C7 C8 1.519(7) .
C8 C14 1.505(6) .
C8 C14 1.505(6) 2_556
C10 C14 1.377(7) .
C10 C12 1.408(7) .
C11 C17 1.399(8) .
C11 C13 1.402(8) .
C12 C21 1.382(7) .
C12 C15 1.518(7) .
C13 C16 1.477(7) .
C14 C16 1.408(7) .
C16 C19 1.385(8) .
C17 C20 1.391(8) .
C18 C20 1.395(7) .
C19 C21 1.410(7) .
N1 C1 1.345(11) .
N1 C2 1.393(12) .
N1 C3 1.522(13) .
C1 O4 1.165(11) .
C2 C4 1.467(17) .
C3 C5 1.519(17) .
